data_7035417
loop_
_publ_author_name
'Holzhacker, Christian'
'St\"oger, Berthold'
'Carvalho, Maria Deus'
'Ferreira, Liliana P.'
'Pittenauer, Ernst'
'Allmaier, G\"unter'
'Veiros, Luis F.'
'Realista, Sara'
'Gil, Adri\`a'
'Calhorda, Maria Jos\'e'
'M\"uller, Danny'
'Kirchner, Karl'

_publ_section_title
;
 Synthesis and reactivity of TADDOL-based chiral Fe(ii) PNP pincer
 complexes-solution equilibria between \k(2)P,N- and \k(3)P,N,P-bound PNP
 pincer ligands.
;
_journal_issue 29
_journal_name_full 'Dalton transactions (Cambridge, England : 2003)'
_journal_page_first 13071
_journal_page_last 13086
_journal_paper_doi 10.1039/c5dt00832h
_journal_volume 44
_journal_year 2015
_chemical_absolute_configuration ad
_chemical_formula_sum 'C48 H59 Cl2 Fe N3 O5 P2'
_chemical_formula_weight 946.7
_chemical_name_systematic ' ?'
_chemical_properties_physical 'Air-sensitive, Oxygen-sensitive'
_space_group_IT_number 4
_symmetry_cell_setting monoclinic
_symmetry_Int_Tables_number 4
_symmetry_space_group_name_Hall 'P 2yb'
_symmetry_space_group_name_H-M 'P 1 21 1'
_audit_update_record
;
2014-11-05 deposited with the CCDC.
2015-06-15 downloaded from the CCDC.
;
_cell_angle_alpha 90
_cell_angle_beta 98.334(3)
_cell_angle_gamma 90
_cell_formula_units_Z 2
_cell_length_a 9.4904(9)
_cell_length_b 10.3270(9)
_cell_length_c 25.295(2)
_cell_measurement_reflns_used 9965
_cell_measurement_temperature 100
_cell_measurement_theta_max 30.0
_cell_measurement_theta_min 2.2
_cell_volume 2452.9(4)
_computing_cell_refinement 'SAINT-Plus (Bruker, 2014)'
_computing_data_collection 'APEX2 (Bruker, 2014)'
_computing_data_reduction 'SAINT-Plus (Bruker, 2014)'
_computing_molecular_graphics Mercury
_computing_structure_refinement 'Jana2006 (Pet\<r\'i\<cek <i>et al.</i>, 2014)'
_computing_structure_solution 'SUPERFLIP (Palatinus & Chapuis, 2007)'
_diffrn_ambient_temperature 100
_diffrn_measured_fraction_theta_full 0.99
_diffrn_measured_fraction_theta_max 0.99
_diffrn_measurement_device 'four-cycle diffractometer'
_diffrn_measurement_device_type 'Bruker KAPPA APEX II CCD'
_diffrn_measurement_method '\w and \f-scans'
_diffrn_radiation_monochromator graphite
_diffrn_radiation_probe x-ray
_diffrn_radiation_source 'X-ray tube'
_diffrn_radiation_type 'Mo K\a'
_diffrn_radiation_wavelength 0.71073
_diffrn_reflns_av_R_equivalents 0.0368
_diffrn_reflns_av_unetI/netI 0.0434
_diffrn_reflns_limit_h_max 13
_diffrn_reflns_limit_h_min -13
_diffrn_reflns_limit_k_max 14
_diffrn_reflns_limit_k_min -14
_diffrn_reflns_limit_l_max 35
_diffrn_reflns_limit_l_min -35
_diffrn_reflns_number 52964
_diffrn_reflns_theta_full 30.09
_diffrn_reflns_theta_max 30.09
_diffrn_reflns_theta_min 0.81
_exptl_absorpt_coefficient_mu 0.528
_exptl_absorpt_correction_T_max 0.99
_exptl_absorpt_correction_T_min 0.74
_exptl_absorpt_correction_type multi-scan
_exptl_absorpt_process_details SADABS
_exptl_crystal_colour 'translucent yellow'
_exptl_crystal_density_diffrn 1.2814
_exptl_crystal_description plate
_exptl_crystal_F_000 996
_exptl_crystal_recrystallization_method 'Re-crystallisation from solvent: THF'
_exptl_crystal_size_max 0.58
_exptl_crystal_size_mid 0.50
_exptl_crystal_size_min 0.02
_refine_diff_density_max 0.69
_refine_diff_density_min -0.49
_refine_ls_abs_structure_details '  6734 of Friedel pairs used in the refinement'
_refine_ls_abs_structure_Flack 0.043(11)
_refine_ls_extinction_method none
_refine_ls_goodness_of_fit_gt 1.96
_refine_ls_goodness_of_fit_ref 1.86
_refine_ls_hydrogen_treatment constr
_refine_ls_number_constraints 237
_refine_ls_number_parameters 551
_refine_ls_number_reflns 14261
_refine_ls_number_restraints 0
_refine_ls_R_factor_all 0.0529
_refine_ls_R_factor_gt 0.0441
_refine_ls_shift/su_max 0.0475
_refine_ls_shift/su_mean 0.0026
_refine_ls_structure_factor_coef F
_refine_ls_weighting_details w=1/(\s^2^(F)+0.0001F^2^)
_refine_ls_weighting_scheme sigma
_refine_ls_wR_factor_gt 0.0471
_refine_ls_wR_factor_ref 0.0479
_reflns_number_gt 12404
_reflns_number_total 14261
_reflns_threshold_expression I>3\s(I)
_cod_data_source_file c5dt00832h2.cif
_cod_data_source_block Fe_PNP_TAD_tBU_Cl2
_cod_depositor_comments
;
The following automatic conversions were performed:

'_diffrn_radiation_probe' value 'X-ray' changed to 'x-ray' according
to
/usr/data/users/saulius/crontab/automatic-downloads/rss-feeds/RSC/lib/dictionaries/cif_core.dic
dictionary named 'cif_core.dic' version 2.4.2 from 2011-04-26.

Automatic conversion script
Id: cif_fix_values 3271 2015-04-21 07:52:19Z andrius 

 Adding full bibliography for 7035416--7035418.cif.
;
_cod_original_formula_sum 'C48 H59 Cl2 Fe1 N3 O5 P2'
_cod_database_code 7035417

loop_
_symmetry_equiv_pos_site_id
_symmetry_equiv_pos_as_xyz
1 x,y,z
2 -x,y+1/2,-z

loop_
_atom_site_label
_atom_site_type_symbol
_atom_site_fract_x
_atom_site_fract_y
_atom_site_fract_z
_atom_site_adp_type
_atom_site_U_iso_or_equiv
_atom_site_site_symmetry_multiplicity
_atom_site_occupancy
_atom_site_calc_flag
Fe1 Fe 0.70916(3) 0.36153(4) 0.921682(13) Uani 0.01277(9) 2 1 d
Cl2 Cl 0.75383(6) 0.15873(6) 0.95148(2) Uani 0.01765(16) 2 1 d
Cl1 Cl 0.52704(6) 0.38349(7) 0.85536(3) Uani 0.0284(2) 2 1 d
P1 P 0.76822(6) 0.53992(6) 0.98260(3) Uani 0.01245(16) 2 1 d
P2 P 0.88197(7) 0.19623(6) 0.77103(2) Uani 0.01430(17) 2 1 d
O1 O 0.72619(18) 0.12648(15) 0.76921(7) Uani 0.0169(5) 2 1 d
O2 O 0.84555(19) 0.30245(15) 0.72265(6) Uani 0.0170(5) 2 1 d
O4 O 0.59158(19) 0.02502(17) 0.63263(7) Uani 0.0226(5) 2 1 d
O3 O 0.78287(19) 0.10958(17) 0.59938(7) Uani 0.0226(6) 2 1 d
N1 N 0.89984(19) 0.42507(17) 0.89547(8) Uani 0.0110(5) 2 1 d
N2 N 0.9405(2) 0.55562(19) 0.97183(8) Uani 0.0154(6) 2 1 d
N3 N 0.8483(2) 0.29365(18) 0.82122(8) Uani 0.0147(6) 2 1 d
C1 C 0.9444(2) 0.3750(2) 0.85084(8) Uani 0.0136(6) 2 1 d
C2 C 1.0772(2) 0.4038(2) 0.83650(9) Uani 0.0154(7) 2 1 d
C3 C 1.1677(3) 0.4827(2) 0.86988(9) Uani 0.0153(7) 2 1 d
C4 C 1.1259(2) 0.5356(2) 0.91547(10) Uani 0.0150(7) 2 1 d
C5 C 0.9895(2) 0.5052(2) 0.92683(9) Uani 0.0120(6) 2 1 d
C10 C 0.7849(2) 0.5189(2) 1.05661(9) Uani 0.0168(7) 2 1 d
C13 C 0.8407(3) 0.3819(2) 1.06798(10) Uani 0.0239(8) 2 1 d
C12 C 0.6356(3) 0.5303(3) 1.07338(11) Uani 0.0222(8) 2 1 d
C11 C 0.8863(3) 0.6146(3) 1.08934(11) Uani 0.0271(9) 2 1 d
C6 C 0.6771(3) 0.6934(2) 0.95811(10) Uani 0.0186(7) 2 1 d
C7 C 0.7177(3) 0.7188(3) 0.90254(12) Uani 0.0265(8) 2 1 d
C9 C 0.5147(3) 0.6710(2) 0.95232(11) Uani 0.0226(8) 2 1 d
C8 C 0.7206(3) 0.8123(2) 0.99322(12) Uani 0.0288(9) 2 1 d
C17 C 0.6741(3) 0.0308(2) 0.72894(9) Uani 0.0168(7) 2 1 d
C16 C 0.6636(3) 0.1030(2) 0.67435(9) Uani 0.0169(7) 2 1 d
C15 C 0.8051(3) 0.1365(2) 0.65494(10) Uani 0.0172(7) 2 1 d
C14 C 0.8618(3) 0.2764(2) 0.66769(9) Uani 0.0155(7) 2 1 d
C30 C 0.7722(3) -0.0874(2) 0.73582(10) Uani 0.0181(7) 2 1 d
C31 C 0.8002(3) -0.1643(2) 0.69323(10) Uani 0.0235(8) 2 1 d
C32 C 0.8878(3) -0.2735(2) 0.70196(11) Uani 0.0289(9) 2 1 d
C33 C 0.9464(3) -0.3066(3) 0.75322(11) Uani 0.0272(8) 2 1 d
C34 C 0.9175(3) -0.2328(2) 0.79601(11) Uani 0.0252(8) 2 1 d
C35 C 0.8309(3) -0.1239(3) 0.78755(10) Uani 0.0224(7) 2 1 d
C36 C 0.5230(3) -0.0015(2) 0.73979(10) Uani 0.0215(8) 2 1 d
C37 C 0.4383(3) 0.0959(3) 0.75594(12) Uani 0.0291(9) 2 1 d
C38 C 0.2995(3) 0.0700(3) 0.76354(13) Uani 0.0376(11) 2 1 d
C39 C 0.2425(3) -0.0518(3) 0.75570(14) Uani 0.0427(12) 2 1 d
C40 C 0.3258(4) -0.1493(4) 0.73972(15) Uani 0.0542(13) 2 1 d
C41 C 0.4669(3) -0.1246(3) 0.73216(13) Uani 0.0421(11) 2 1 d
C18 C 1.0199(3) 0.2891(2) 0.66153(10) Uani 0.0203(7) 2 1 d
C19 C 1.0910(3) 0.1991(3) 0.63421(13) Uani 0.0365(10) 2 1 d
C20 C 1.2327(4) 0.2179(3) 0.62978(17) Uani 0.0532(14) 2 1 d
C21 C 1.3058(3) 0.3250(3) 0.65158(15) Uani 0.0435(12) 2 1 d
C22 C 1.2353(3) 0.4152(3) 0.67898(13) Uani 0.0364(10) 2 1 d
C23 C 1.0927(3) 0.3977(2) 0.68368(11) Uani 0.0259(8) 2 1 d
C24 C 0.7749(3) 0.3824(2) 0.63518(9) Uani 0.0171(7) 2 1 d
C25 C 0.6732(3) 0.4524(2) 0.65714(10) Uani 0.0193(7) 2 1 d
C26 C 0.5950(3) 0.5490(3) 0.62716(11) Uani 0.0258(8) 2 1 d
C27 C 0.6179(3) 0.5743(3) 0.57607(12) Uani 0.0310(9) 2 1 d
C28 C 0.7199(3) 0.5047(3) 0.55418(11) Uani 0.0359(10) 2 1 d
C29 C 0.7991(3) 0.4085(3) 0.58343(10) Uani 0.0277(9) 2 1 d
C42 C 0.6371(3) 0.0674(3) 0.58415(11) Uani 0.0264(8) 2 1 d
C43 C 0.6366(3) -0.0486(3) 0.54690(11) Uani 0.0329(10) 2 1 d
C44 C 0.5474(3) 0.1776(3) 0.55883(10) Uani 0.0283(9) 2 1 d
O5 O 0.2705(6) 0.7267(7) 0.5520(2) Uani 0.160(3) 2 1 d
C45 C 0.1229(10) 0.6650(8) 0.5375(3) Uani 0.154(5) 2 1 d
C46 C 0.0288(7) 0.7627(9) 0.5511(3) Uani 0.149(4) 2 1 d
C47 C 0.1189(9) 0.8595(10) 0.5837(4) Uani 0.241(6) 2 1 d
C48 C 0.2517(7) 0.8058(9) 0.5945(2) Uani 0.163(5) 2 1 d
H1c2 H 1.105065 0.36967 0.804259 Uiso 0.0184 2 1 d
H1c3 H 1.261005 0.501127 0.861379 Uiso 0.0183 2 1 d
H1c4 H 1.188327 0.591283 0.93853 Uiso 0.018 2 1 d
H1c13 H 0.934034 0.374357 1.057834 Uiso 0.0286 2 1 d
H2c13 H 0.84562 0.363695 1.105418 Uiso 0.0286 2 1 d
H3c13 H 0.77771 0.321196 1.047832 Uiso 0.0286 2 1 d
H1c12 H 0.606284 0.6194 1.071727 Uiso 0.0266 2 1 d
H2c12 H 0.569111 0.479823 1.049621 Uiso 0.0266 2 1 d
H3c12 H 0.638406 0.498904 1.109234 Uiso 0.0266 2 1 d
H1c11 H 0.852792 0.701441 1.08207 Uiso 0.0326 2 1 d
H2c11 H 0.889543 0.596487 1.126718 Uiso 0.0326 2 1 d
H3c11 H 0.980033 0.605838 1.079696 Uiso 0.0326 2 1 d
H1c7 H 0.81503 0.746954 0.906054 Uiso 0.0317 2 1 d
H2c7 H 0.706562 0.640626 0.881848 Uiso 0.0317 2 1 d
H3c7 H 0.656939 0.784876 0.884926 Uiso 0.0317 2 1 d
H1c9 H 0.48509 0.671133 0.987044 Uiso 0.0271 2 1 d
H2c9 H 0.46631 0.738972 0.931019 Uiso 0.0271 2 1 d
H3c9 H 0.491675 0.589101 0.935311 Uiso 0.0271 2 1 d
H1c8 H 0.821339 0.82608 0.995358 Uiso 0.0346 2 1 d
H2c8 H 0.670592 0.887169 0.977818 Uiso 0.0346 2 1 d
H3c8 H 0.697189 0.797916 1.028415 Uiso 0.0346 2 1 d
H1c16 H 0.615605 0.18171 0.681295 Uiso 0.0202 2 1 d
H1c15 H 0.880048 0.085238 0.674156 Uiso 0.0206 2 1 d
H1c31 H 0.758774 -0.14214 0.657477 Uiso 0.0282 2 1 d
H1c32 H 0.907097 -0.32516 0.672293 Uiso 0.0347 2 1 d
H1c33 H 1.007413 -0.3809 0.759244 Uiso 0.0326 2 1 d
H1c34 H 0.957337 -0.256942 0.831718 Uiso 0.0303 2 1 d
H1c35 H 0.81128 -0.073332 0.817503 Uiso 0.0269 2 1 d
H1c37 H 0.47607 0.181736 0.761902 Uiso 0.0349 2 1 d
H1c38 H 0.241926 0.138623 0.77451 Uiso 0.0451 2 1 d
H1c39 H 0.146254 -0.068711 0.761265 Uiso 0.0512 2 1 d
H1c40 H 0.287127 -0.234798 0.733697 Uiso 0.065 2 1 d
H1c41 H 0.524733 -0.193572 0.721643 Uiso 0.0505 2 1 d
H1c19 H 1.041724 0.124229 0.618484 Uiso 0.0438 2 1 d
H1c20 H 1.28135 0.155079 0.611098 Uiso 0.0638 2 1 d
H1c21 H 1.404169 0.33717 0.647875 Uiso 0.0521 2 1 d
H1c22 H 1.285346 0.489732 0.694707 Uiso 0.0437 2 1 d
H1c23 H 1.044033 0.460774 0.702266 Uiso 0.031 2 1 d
H1c25 H 0.656265 0.434632 0.69294 Uiso 0.0232 2 1 d
H1c26 H 0.525041 0.597772 0.642562 Uiso 0.0309 2 1 d
H1c27 H 0.563425 0.640061 0.555457 Uiso 0.0372 2 1 d
H1c28 H 0.736201 0.523067 0.518359 Uiso 0.0431 2 1 d
H1c29 H 0.869679 0.360669 0.567962 Uiso 0.0333 2 1 d
H1c43 H 0.670739 -0.022398 0.514624 Uiso 0.0395 2 1 d
H2c43 H 0.697311 -0.115083 0.564151 Uiso 0.0395 2 1 d
H3c43 H 0.541288 -0.081334 0.53845 Uiso 0.0395 2 1 d
H1c44 H 0.591817 0.214393 0.530546 Uiso 0.034 2 1 d
H2c44 H 0.454533 0.145885 0.544561 Uiso 0.034 2 1 d
H3c44 H 0.538629 0.242682 0.585254 Uiso 0.034 2 1 d
H1c45 H 0.10485 0.649186 0.499717 Uiso 0.1851 2 1 d
H2c45 H 0.115928 0.590132 0.559476 Uiso 0.1851 2 1 d
H1c46 H -0.037499 0.725406 0.571996 Uiso 0.1793 2 1 d
H2c46 H -0.017678 0.803154 0.519053 Uiso 0.1793 2 1 d
H1c47 H 0.1236 0.937449 0.563382 Uiso 0.289 2 1 d
H2c47 H 0.081857 0.87401 0.61661 Uiso 0.289 2 1 d
H1c48 H 0.258086 0.754919 0.626521 Uiso 0.1953 2 1 d
H2c48 H 0.322121 0.873226 0.597987 Uiso 0.1953 2 1 d
H1n2 H 1.00012 0.596725 0.995356 Uiso 0.0185 2 1 d
H1n3 H 0.762156 0.29245 0.829178 Uiso 0.0176 2 1 d

loop_
_atom_site_aniso_label
_atom_site_aniso_type_symbol
_atom_site_aniso_U_11
_atom_site_aniso_U_22
_atom_site_aniso_U_33
_atom_site_aniso_U_12
_atom_site_aniso_U_13
_atom_site_aniso_U_23
Fe1 Fe 0.00818(15) 0.00932(14) 0.02088(17) -0.00019(13) 0.00237(12) -0.00267(13)
Cl2 Cl 0.0173(3) 0.0115(2) 0.0250(3) -0.0009(2) 0.0059(2) 0.0013(2)
Cl1 Cl 0.0153(3) 0.0316(4) 0.0352(4) 0.0090(3) -0.0065(2) -0.0108(3)
P1 P 0.0078(3) 0.0087(2) 0.0217(3) -0.0005(2) 0.0052(2) -0.0036(2)
P2 P 0.0162(3) 0.0110(3) 0.0155(3) -0.0002(2) 0.0016(2) -0.0008(2)
O1 O 0.0188(9) 0.0133(8) 0.0192(9) -0.0035(7) 0.0049(7) -0.0034(6)
O2 O 0.0241(9) 0.0139(8) 0.0132(8) 0.0013(7) 0.0029(7) -0.0004(6)
O4 O 0.0263(10) 0.0193(9) 0.0201(9) -0.0055(8) -0.0034(7) -0.0038(7)
O3 O 0.0257(10) 0.0221(9) 0.0198(9) 0.0000(8) 0.0022(7) -0.0051(7)
N1 N 0.0087(9) 0.0083(8) 0.0160(9) 0.0006(7) 0.0020(7) 0.0002(7)
N2 N 0.0076(9) 0.0174(10) 0.0222(11) -0.0040(8) 0.0051(8) -0.0085(8)
N3 N 0.0100(9) 0.0166(10) 0.0180(10) -0.0018(8) 0.0037(8) -0.0028(8)
C1 C 0.0158(11) 0.0091(10) 0.0151(10) 0.0039(9) -0.0006(8) 0.0026(9)
C2 C 0.0180(12) 0.0125(10) 0.0166(11) 0.0035(9) 0.0061(9) 0.0012(8)
C3 C 0.0118(11) 0.0140(10) 0.0205(12) 0.0000(9) 0.0039(9) 0.0041(9)
C4 C 0.0117(11) 0.0115(10) 0.0221(12) -0.0010(9) 0.0030(9) 0.0011(9)
C5 C 0.0091(11) 0.0087(9) 0.0184(11) 0.0023(8) 0.0028(9) 0.0000(8)
C10 C 0.0161(12) 0.0143(11) 0.0207(12) -0.0023(9) 0.0051(9) -0.0059(9)
C13 C 0.0240(13) 0.0225(13) 0.0236(13) 0.0044(11) -0.0013(10) 0.0000(11)
C12 C 0.0180(13) 0.0212(12) 0.0290(14) -0.0045(11) 0.0088(10) -0.0024(11)
C11 C 0.0228(14) 0.0350(15) 0.0252(14) -0.0136(12) 0.0085(11) -0.0116(12)
C6 C 0.0160(12) 0.0099(10) 0.0311(14) -0.0009(9) 0.0079(10) -0.0005(10)
C7 C 0.0221(14) 0.0201(13) 0.0393(16) 0.0063(11) 0.0116(12) 0.0090(11)
C9 C 0.0131(12) 0.0148(11) 0.0409(15) 0.0044(9) 0.0075(11) 0.0026(11)
C8 C 0.0244(14) 0.0101(11) 0.0527(19) -0.0020(10) 0.0084(13) -0.0071(12)
C17 C 0.0176(12) 0.0140(10) 0.0185(12) -0.0040(10) 0.0013(9) -0.0030(9)
C16 C 0.0189(12) 0.0125(10) 0.0186(12) -0.0025(9) 0.0007(10) -0.0044(9)
C15 C 0.0193(12) 0.0123(11) 0.0201(12) -0.0001(9) 0.0035(10) -0.0006(9)
C14 C 0.0169(12) 0.0144(10) 0.0153(11) 0.0026(9) 0.0028(9) -0.0003(9)
C30 C 0.0145(12) 0.0144(10) 0.0252(13) -0.0042(9) 0.0023(10) -0.0005(9)
C31 C 0.0316(15) 0.0151(12) 0.0229(13) -0.0009(10) 0.0010(11) -0.0018(9)
C32 C 0.0400(17) 0.0167(13) 0.0301(15) 0.0032(12) 0.0052(13) -0.0026(11)
C33 C 0.0336(16) 0.0148(11) 0.0337(15) -0.0004(11) 0.0067(12) 0.0019(11)
C34 C 0.0330(16) 0.0179(12) 0.0241(14) 0.0011(11) 0.0019(12) 0.0060(10)
C35 C 0.0310(14) 0.0174(12) 0.0201(12) -0.0018(11) 0.0074(10) 0.0004(10)
C36 C 0.0203(13) 0.0218(12) 0.0226(13) -0.0051(10) 0.0036(10) -0.0011(10)
C37 C 0.0203(14) 0.0235(14) 0.0443(18) -0.0031(11) 0.0072(12) -0.0039(12)
C38 C 0.0226(15) 0.0347(17) 0.057(2) 0.0004(13) 0.0106(14) -0.0007(15)
C39 C 0.0251(16) 0.049(2) 0.057(2) -0.0149(15) 0.0160(15) -0.0033(16)
C40 C 0.046(2) 0.0366(19) 0.085(3) -0.0264(18) 0.0276(19) -0.0177(19)
C41 C 0.0371(17) 0.0277(16) 0.065(2) -0.0129(14) 0.0196(15) -0.0169(16)
C18 C 0.0195(13) 0.0180(12) 0.0235(13) 0.0019(10) 0.0037(10) 0.0017(10)
C19 C 0.0299(16) 0.0279(15) 0.054(2) 0.0005(13) 0.0142(14) -0.0128(14)
C20 C 0.0321(19) 0.0380(19) 0.095(3) -0.0006(16) 0.0274(19) -0.016(2)
C21 C 0.0260(16) 0.0292(16) 0.077(3) -0.0014(13) 0.0155(16) -0.0002(16)
C22 C 0.0242(15) 0.0292(15) 0.055(2) -0.0066(13) 0.0040(14) -0.0025(14)
C23 C 0.0248(14) 0.0207(13) 0.0323(15) -0.0022(11) 0.0047(11) -0.0035(11)
C24 C 0.0240(12) 0.0123(11) 0.0147(11) -0.0015(9) 0.0014(9) 0.0000(9)
C25 C 0.0194(13) 0.0177(11) 0.0204(13) -0.0006(10) 0.0014(10) 0.0004(9)
C26 C 0.0186(13) 0.0190(12) 0.0375(16) 0.0025(11) -0.0033(11) 0.0000(11)
C27 C 0.0351(17) 0.0215(13) 0.0327(16) 0.0038(12) -0.0076(13) 0.0048(12)
C28 C 0.047(2) 0.0393(17) 0.0202(14) -0.0031(15) 0.0017(13) 0.0107(13)
C29 C 0.0331(16) 0.0297(14) 0.0206(14) -0.0015(12) 0.0045(12) 0.0038(11)
C42 C 0.0347(16) 0.0226(13) 0.0199(13) -0.0008(11) -0.0029(11) -0.0046(10)
C43 C 0.048(2) 0.0246(14) 0.0242(15) 0.0015(13) -0.0014(14) -0.0080(11)
C44 C 0.0370(17) 0.0247(14) 0.0209(14) 0.0032(12) -0.0038(12) -0.0043(11)
O5 O 0.149(5) 0.219(7) 0.122(4) 0.078(5) 0.055(4) -0.002(4)
C45 C 0.165(8) 0.120(7) 0.187(9) -0.028(6) 0.057(7) -0.037(6)
C46 C 0.085(5) 0.236(10) 0.142(7) -0.063(6) 0.067(5) -0.048(7)
C47 C 0.130(7) 0.248(11) 0.357(14) 0.004(7) 0.077(8) -0.241(11)
C48 C 0.117(6) 0.302(13) 0.071(4) 0.080(7) 0.021(4) -0.041(6)

loop_
_atom_type_symbol
_atom_type_scat_dispersion_real
_atom_type_scat_dispersion_imag
_atom_type_scat_source
C 0.0033 0.0016 'International Tables Vol C tables 4.2.6.8 and 6.1.1.1'
H 0.0000 0.0000 'International Tables Vol C tables 4.2.6.8 and 6.1.1.1'
Cl 0.1484 0.1585 'International Tables Vol C tables 4.2.6.8 and 6.1.1.1'
Fe 0.3463 0.8444 'International Tables Vol C tables 4.2.6.8 and 6.1.1.1'
N 0.0061 0.0033 'International Tables Vol C tables 4.2.6.8 and 6.1.1.1'
O 0.0106 0.0060 'International Tables Vol C tables 4.2.6.8 and 6.1.1.1'
P 0.1023 0.0942 'International Tables Vol C tables 4.2.6.8 and 6.1.1.1'

loop_
_geom_angle_atom_site_label_1
_geom_angle_atom_site_label_2
_geom_angle_atom_site_label_3
_geom_angle_site_symmetry_1
_geom_angle_site_symmetry_3
_geom_angle
Cl2 Fe1 Cl1 . . 115.70(3)
Cl2 Fe1 P1 . . 118.84(3)
Cl2 Fe1 N1 . . 105.40(5)
Cl1 Fe1 P1 . . 118.91(3)
Cl1 Fe1 N1 . . 109.61(5)
P1 Fe1 N1 . . 80.43(5)
Fe1 Cl2 N1 . . 36.05(3)
Fe1 Cl2 N2 . 2_747 125.77(4)
N1 Cl2 N2 . 2_747 97.02(5)
Fe1 Cl1 N3 . . 62.71(4)
Fe1 P1 N2 . . 96.31(7)
Fe1 P1 C10 . . 121.94(8)
Fe1 P1 C6 . . 112.47(8)
N2 P1 C10 . . 103.13(10)
N2 P1 C6 . . 105.97(11)
C10 P1 C6 . . 113.50(11)
O1 P2 O2 . . 100.43(9)
O1 P2 N3 . . 90.85(9)
O2 P2 N3 . . 96.90(9)
P2 O1 C17 . . 122.15(15)
P2 O2 C14 . . 123.49(14)
C16 O4 C42 . . 106.96(19)
C15 O3 C42 . . 108.8(2)
Fe1 N1 Cl2 . . 38.56(3)
Fe1 N1 C1 . . 121.54(14)
Fe1 N1 C5 . . 119.81(16)
Cl2 N1 C1 . . 103.16(13)
Cl2 N1 C5 . . 119.86(14)
C1 N1 C5 . . 118.14(19)
Cl2 N2 P1 2_757 . 133.95(10)
Cl2 N2 C5 2_757 . 102.96(13)
Cl2 N2 H1n2 2_757 . 17.32
P1 N2 C5 . . 122.50(15)
P1 N2 H1n2 . . 118.75
C5 N2 H1n2 . . 118.75
Cl1 N3 P2 . . 128.75(9)
Cl1 N3 C1 . . 103.97(14)
Cl1 N3 H1n3 . . 16.68
P2 N3 C1 . . 126.17(17)
P2 N3 H1n3 . . 116.91
C1 N3 H1n3 . . 116.91
N1 C1 N3 . . 114.9(2)
N1 C1 C2 . . 122.39(19)
N3 C1 C2 . . 122.7(2)
C1 C2 C3 . . 118.2(2)
C1 C2 H1c2 . . 120.89
C3 C2 H1c2 . . 120.89
C2 C3 C4 . . 121.0(2)
C2 C3 H1c3 . . 119.51
C4 C3 H1c3 . . 119.52
C3 C4 C5 . . 117.8(2)
C3 C4 H1c4 . . 121.09
C5 C4 H1c4 . . 121.09
N1 C5 N2 . . 116.8(2)
N1 C5 C4 . . 122.4(2)
N2 C5 C4 . . 120.79(19)
P1 C10 C13 . . 105.87(16)
P1 C10 C12 . . 108.59(15)
P1 C10 C11 . . 114.91(18)
C13 C10 C12 . . 109.1(2)
C13 C10 C11 . . 108.83(19)
C12 C10 C11 . . 109.4(2)
C10 C13 H1c13 . . 109.47
C10 C13 H2c13 . . 109.47
C10 C13 H3c13 . . 109.47
H1c13 C13 H2c13 . . 109.47
H1c13 C13 H3c13 . . 109.47
H2c13 C13 H3c13 . . 109.47
C10 C12 H1c12 . . 109.47
C10 C12 H2c12 . . 109.47
C10 C12 H3c12 . . 109.47
H1c12 C12 H2c12 . . 109.47
H1c12 C12 H3c12 . . 109.47
H2c12 C12 H3c12 . . 109.47
C10 C11 H1c11 . . 109.47
C10 C11 H2c11 . . 109.47
C10 C11 H3c11 . . 109.47
H1c11 C11 H2c11 . . 109.47
H1c11 C11 H3c11 . . 109.47
H2c11 C11 H3c11 . . 109.47
P1 C6 C7 . . 106.48(17)
P1 C6 C9 . . 108.20(16)
P1 C6 C8 . . 114.43(16)
C7 C6 C9 . . 108.6(2)
C7 C6 C8 . . 108.1(2)
C9 C6 C8 . . 110.8(2)
C6 C7 H1c7 . . 109.47
C6 C7 H2c7 . . 109.47
C6 C7 H3c7 . . 109.47
H1c7 C7 H2c7 . . 109.47
H1c7 C7 H3c7 . . 109.47
H2c7 C7 H3c7 . . 109.47
C6 C9 H1c9 . . 109.47
C6 C9 H2c9 . . 109.47
C6 C9 H3c9 . . 109.47
H1c9 C9 H2c9 . . 109.47
H1c9 C9 H3c9 . . 109.47
H2c9 C9 H3c9 . . 109.47
C6 C8 H1c8 . . 109.47
C6 C8 H2c8 . . 109.47
C6 C8 H3c8 . . 109.47
H1c8 C8 H2c8 . . 109.47
H1c8 C8 H3c8 . . 109.47
H2c8 C8 H3c8 . . 109.47
O1 C17 C16 . . 105.49(18)
O1 C17 C30 . . 108.87(17)
O1 C17 C36 . . 104.71(19)
C16 C17 C30 . . 116.3(2)
C16 C17 C36 . . 108.67(18)
C30 C17 C36 . . 112.0(2)
O4 C16 C17 . . 110.41(18)
O4 C16 C15 . . 103.82(19)
O4 C16 H1c16 . . 115.22
C17 C16 C15 . . 116.35(19)
C17 C16 H1c16 . . 102.37
C15 C16 H1c16 . . 109.14
O3 C15 C16 . . 105.14(18)
O3 C15 C14 . . 112.58(19)
O3 C15 H1c15 . . 112.75
C16 C15 C14 . . 115.7(2)
C16 C15 H1c15 . . 109.4
C14 C15 H1c15 . . 101.44
O2 C14 C15 . . 106.85(19)
O2 C14 C18 . . 108.86(18)
O2 C14 C24 . . 104.97(18)
C15 C14 C18 . . 111.8(2)
C15 C14 C24 . . 114.06(18)
C18 C14 C24 . . 110.0(2)
C17 C30 C31 . . 123.2(2)
C17 C30 C35 . . 118.4(2)
C31 C30 C35 . . 118.4(2)
C30 C31 C32 . . 120.8(2)
C30 C31 H1c31 . . 119.59
C32 C31 H1c31 . . 119.59
C31 C32 C33 . . 119.9(3)
C31 C32 H1c32 . . 120.06
C33 C32 H1c32 . . 120.06
C32 C33 C34 . . 120.1(2)
C32 C33 H1c33 . . 119.97
C34 C33 H1c33 . . 119.97
C33 C34 C35 . . 120.3(2)
C33 C34 H1c34 . . 119.84
C35 C34 H1c34 . . 119.84
C30 C35 C34 . . 120.5(2)
C30 C35 H1c35 . . 119.73
C34 C35 H1c35 . . 119.73
C17 C36 C37 . . 119.5(2)
C17 C36 C41 . . 121.7(2)
C37 C36 C41 . . 118.8(3)
C36 C37 C38 . . 120.3(3)
C36 C37 H1c37 . . 119.84
C38 C37 H1c37 . . 119.84
C37 C38 C39 . . 121.3(3)
C37 C38 H1c38 . . 119.33
C39 C38 H1c38 . . 119.33
C38 C39 C40 . . 118.8(3)
C38 C39 H1c39 . . 120.6
C40 C39 H1c39 . . 120.6
C39 C40 C41 . . 120.5(3)
C39 C40 H1c40 . . 119.76
C41 C40 H1c40 . . 119.76
C36 C41 C40 . . 120.3(3)
C36 C41 H1c41 . . 119.86
C40 C41 H1c41 . . 119.86
C14 C18 C19 . . 123.0(2)
C14 C18 C23 . . 117.6(2)
C19 C18 C23 . . 119.4(3)
C18 C19 C20 . . 119.7(3)
C18 C19 H1c19 . . 120.14
C20 C19 H1c19 . . 120.14
C19 C20 C21 . . 121.4(3)
C19 C20 H1c20 . . 119.3
C21 C20 H1c20 . . 119.3
C20 C21 C22 . . 119.1(3)
C20 C21 H1c21 . . 120.44
C22 C21 H1c21 . . 120.44
C21 C22 C23 . . 120.1(3)
C21 C22 H1c22 . . 119.94
C23 C22 H1c22 . . 119.94
C18 C23 C22 . . 120.3(3)
C18 C23 H1c23 . . 119.87
C22 C23 H1c23 . . 119.87
C14 C24 C25 . . 120.6(2)
C14 C24 C29 . . 119.6(2)
C25 C24 C29 . . 119.8(2)
C24 C25 C26 . . 120.0(2)
C24 C25 H1c25 . . 119.99
C26 C25 H1c25 . . 119.99
C25 C26 C27 . . 120.3(3)
C25 C26 H1c26 . . 119.84
C27 C26 H1c26 . . 119.84
C26 C27 C28 . . 119.7(3)
C26 C27 H1c27 . . 120.16
C28 C27 H1c27 . . 120.16
C27 C28 C29 . . 120.9(3)
C27 C28 H1c28 . . 119.57
C29 C28 H1c28 . . 119.56
C24 C29 C28 . . 119.3(3)
C24 C29 H1c29 . . 120.36
C28 C29 H1c29 . . 120.35
O4 C42 O3 . . 105.07(19)
O4 C42 C43 . . 108.4(2)
O4 C42 C44 . . 112.0(2)
O3 C42 C43 . . 108.6(2)
O3 C42 C44 . . 110.2(2)
C43 C42 C44 . . 112.3(2)
C42 C43 H1c43 . . 109.47
C42 C43 H2c43 . . 109.47
C42 C43 H3c43 . . 109.47
H1c43 C43 H2c43 . . 109.47
H1c43 C43 H3c43 . . 109.47
H2c43 C43 H3c43 . . 109.47
C42 C44 H1c44 . . 109.47
C42 C44 H2c44 . . 109.47
C42 C44 H3c44 . . 109.47
H1c44 C44 H2c44 . . 109.47
H1c44 C44 H3c44 . . 109.47
H2c44 C44 H3c44 . . 109.47
C45 O5 C48 . . 102.4(6)
O5 C45 C46 . . 103.3(6)
O5 C45 H1c45 . . 109.47
O5 C45 H2c45 . . 109.47
C46 C45 H1c45 . . 109.47
C46 C45 H2c45 . . 109.47
H1c45 C45 H2c45 . . 114.99
C45 C46 C47 . . 106.3(6)
C45 C46 H1c46 . . 109.47
C45 C46 H2c46 . . 109.47
C47 C46 H1c46 . . 109.47
C47 C46 H2c46 . . 109.47
H1c46 C46 H2c46 . . 112.43
C46 C47 C48 . . 106.1(8)
C46 C47 H1c47 . . 109.47
C46 C47 H2c47 . . 109.47
C48 C47 H1c47 . . 109.47
C48 C47 H2c47 . . 109.47
H1c47 C47 H2c47 . . 112.67
O5 C48 C47 . . 107.7(6)
O5 C48 H1c48 . . 109.47
O5 C48 H2c48 . . 109.47
C47 C48 H1c48 . . 109.47
C47 C48 H2c48 . . 109.47
H1c48 C48 H2c48 . . 111.21

loop_
_geom_bond_atom_site_label_1
_geom_bond_atom_site_label_2
_geom_bond_site_symmetry_2
_geom_bond_distance
Fe1 Cl2 . 2.2453(8)
Fe1 Cl1 . 2.2389(8)
Fe1 P1 . 2.4150(8)
Fe1 N1 . 2.120(2)
Cl2 N1 . 3.473(2)
Cl2 N2 2_747 3.4178(19)
Cl1 N3 . 3.416(2)
P1 N2 . 1.704(2)
P1 C10 . 1.868(2)
P1 C6 . 1.868(2)
P2 O1 . 1.6392(18)
P2 O2 . 1.6426(17)
P2 N3 . 1.686(2)
O1 C17 . 1.453(3)
O2 C14 . 1.446(3)
O4 C16 . 1.421(3)
O4 C42 . 1.427(3)
O3 C15 . 1.418(3)
O3 C42 . 1.448(3)
N1 C1 . 1.363(3)
N1 C5 . 1.357(3)
N2 C5 . 1.391(3)
N2 H1n2 . 0.87
N3 C1 . 1.379(3)
N3 H1n3 . 0.87
C1 C2 . 1.394(3)
C2 C3 . 1.379(3)
C2 H1c2 . 0.96
C3 C4 . 1.385(3)
C3 H1c3 . 0.96
C4 C5 . 1.402(3)
C4 H1c4 . 0.96
C10 C13 . 1.524(3)
C10 C12 . 1.542(4)
C10 C11 . 1.535(3)
C13 H1c13 . 0.96
C13 H2c13 . 0.96
C13 H3c13 . 0.96
C12 H1c12 . 0.96
C12 H2c12 . 0.96
C12 H3c12 . 0.96
C11 H1c11 . 0.96
C11 H2c11 . 0.96
C11 H3c11 . 0.96
C6 C7 . 1.533(4)
C6 C9 . 1.544(3)
C6 C8 . 1.536(3)
C7 H1c7 . 0.96
C7 H2c7 . 0.96
C7 H3c7 . 0.96
C9 H1c9 . 0.96
C9 H2c9 . 0.96
C9 H3c9 . 0.96
C8 H1c8 . 0.96
C8 H2c8 . 0.96
C8 H3c8 . 0.96
C17 C16 . 1.560(3)
C17 C30 . 1.529(3)
C17 C36 . 1.536(4)
C16 C15 . 1.535(4)
C16 H1c16 . 0.96
C15 C14 . 1.559(3)
C15 H1c15 . 0.96
C14 C18 . 1.537(4)
C14 C24 . 1.536(3)
C30 C31 . 1.395(4)
C30 C35 . 1.398(3)
C31 C32 . 1.399(4)
C31 H1c31 . 0.96
C32 C33 . 1.378(4)
C32 H1c32 . 0.96
C33 C34 . 1.383(4)
C33 H1c33 . 0.96
C34 C35 . 1.392(4)
C34 H1c34 . 0.96
C35 H1c35 . 0.96
C36 C37 . 1.385(4)
C36 C41 . 1.381(4)
C37 C38 . 1.385(4)
C37 H1c37 . 0.96
C38 C39 . 1.372(5)
C38 H1c38 . 0.96
C39 C40 . 1.377(5)
C39 H1c39 . 0.96
C40 C41 . 1.403(5)
C40 H1c40 . 0.96
C41 H1c41 . 0.96
C18 C19 . 1.389(4)
C18 C23 . 1.392(4)
C19 C20 . 1.379(5)
C19 H1c19 . 0.96
C20 C21 . 1.378(5)
C20 H1c20 . 0.96
C21 C22 . 1.389(5)
C21 H1c21 . 0.96
C22 C23 . 1.387(4)
C22 H1c22 . 0.96
C23 H1c23 . 0.96
C24 C25 . 1.385(4)
C24 C29 . 1.387(4)
C25 C26 . 1.399(4)
C25 H1c25 . 0.96
C26 C27 . 1.366(4)
C26 H1c26 . 0.96
C27 C28 . 1.384(5)
C27 H1c27 . 0.96
C28 C29 . 1.393(4)
C28 H1c28 . 0.96
C29 H1c29 . 0.96
C42 C43 . 1.523(4)
C42 C44 . 1.507(4)
C43 H1c43 . 0.96
C43 H2c43 . 0.96
C43 H3c43 . 0.96
C44 H1c44 . 0.96
C44 H2c44 . 0.96
C44 H3c44 . 0.96
O5 C45 . 1.534(11)
O5 C48 . 1.382(10)
C45 C46 . 1.422(12)
C45 H1c45 . 0.96
C45 H2c45 . 0.96
C46 C47 . 1.486(12)
C46 H1c46 . 0.96
C46 H2c46 . 0.96
C47 C48 . 1.368(11)
C47 H1c47 . 0.96
C47 H2c47 . 0.96
C48 H1c48 . 0.96
C48 H2c48 . 0.96

loop_
_jana_cell_twin_matrix_id
_jana_cell_twin_volume_fraction
_jana_cell_twin_matrix_1_1
_jana_cell_twin_matrix_1_2
_jana_cell_twin_matrix_1_3
_jana_cell_twin_matrix_2_1
_jana_cell_twin_matrix_2_2
_jana_cell_twin_matrix_2_3
_jana_cell_twin_matrix_3_1
_jana_cell_twin_matrix_3_2
_jana_cell_twin_matrix_3_3
1 0.957(11) 1 0 0 0 1 0 0 0 1
2 0.043(11) -1 0 0 0 -1 0 0 0 -1
